data_2019582
loop_
_publ_author_name
'Liu, Lei-Lei'
'Yu, Cai-Xia'
'Hua, Lei'
'Lin, Lu'

_publ_section_title
;
 A three-dimensional Pb^II^ coordination framework:
 poly[[\m~4~-(<i>E</i>)-2,2'-(diazene-1,2-diyl)dibenzoato]dimethanollead(II)]
;
_journal_coeditor_code YP3071
_journal_issue 7
_journal_name_full 'Acta Crystallographica Section C'
_journal_page_first 650
_journal_page_last 653
_journal_paper_doi 10.1107/S2053229614012534
_journal_volume 70
_journal_year 2014
_chemical_formula_iupac '[Pb (C14 H8 N2 O4) (C H4 O)2]'
_chemical_formula_moiety 'C16 H16 N2 O6 Pb'
_chemical_formula_sum 'C16 H16 N2 O6 Pb'
_chemical_formula_weight 539.50
_chemical_name_systematic
;
Poly[[\m~4~-(<i>E</i>)-2,2'-(diazene-1,2-diyl)dibenzoato]dimethanollead(II)]
;
_space_group_crystal_system monoclinic
_space_group_IT_number 15
_space_group_name_Hall '-C 2yc'
_space_group_name_H-M_alt 'C 1 2/c 1'
_symmetry_space_group_name_Hall '-C 2yc'
_symmetry_space_group_name_H-M 'C 1 2/c 1'
_atom_sites_solution_hydrogens mixed
_atom_sites_solution_primary direct
_atom_sites_solution_secondary difmap
_audit_creation_method SHELXL2013
_cell_angle_alpha 90
_cell_angle_beta 109.90(3)
_cell_angle_gamma 90
_cell_formula_units_Z 4
_cell_length_a 20.508(4)
_cell_length_b 10.899(2)
_cell_length_c 8.2818(17)
_cell_measurement_reflns_used 2584
_cell_measurement_temperature 296(2)
_cell_measurement_theta_max 26.78
_cell_measurement_theta_min 3.65
_cell_volume 1740.6(7)
_computing_cell_refinement 'SAINT (Bruker, 2003)'
_computing_data_collection 'APEX2 (Bruker, 2005)'
_computing_data_reduction 'SAINT (Bruker, 2003)'
_computing_molecular_graphics
;
XP (Sheldrick, 2008) and DIAMOND (Brandenburg, 1999)
;
_computing_publication_material
;
SHELXTL (Sheldrick, 2008) and PLATON (Spek, 2009)
;
_computing_structure_refinement 'SHELXL2013 (Sheldrick, 2008)'
_computing_structure_solution 'SHELXS2013 (Sheldrick, 2008)'
_diffrn_ambient_temperature 296(2)
_diffrn_measured_fraction_theta_full 0.997
_diffrn_measured_fraction_theta_max 0.998
_diffrn_measurement_device_type 'Bruker APEXII CCD area-detector'
_diffrn_measurement_method '\f and \w'
_diffrn_radiation_type MoK\a
_diffrn_radiation_wavelength 0.71073
_diffrn_reflns_av_R_equivalents 0.0435
_diffrn_reflns_limit_h_max 24
_diffrn_reflns_limit_h_min -17
_diffrn_reflns_limit_k_max 13
_diffrn_reflns_limit_k_min -12
_diffrn_reflns_limit_l_max 8
_diffrn_reflns_limit_l_min -9
_diffrn_reflns_number 4608
_diffrn_reflns_theta_full 25.242
_diffrn_reflns_theta_max 25.246
_diffrn_reflns_theta_min 2.112
_exptl_absorpt_coefficient_mu 9.728
_exptl_absorpt_correction_T_max 0.232
_exptl_absorpt_correction_T_min 0.082
_exptl_absorpt_correction_type multi-scan
_exptl_absorpt_process_details '(SADABS; Bruker, 2003)'
_exptl_crystal_colour yellow
_exptl_crystal_density_diffrn 2.059
_exptl_crystal_density_method 'not measured'
_exptl_crystal_description block
_exptl_crystal_F_000 1024
_exptl_crystal_size_max 0.280
_exptl_crystal_size_mid 0.250
_exptl_crystal_size_min 0.150
_refine_diff_density_max 1.569
_refine_diff_density_min -1.519
_refine_ls_extinction_method none
_refine_ls_goodness_of_fit_ref 1.053
_refine_ls_hydrogen_treatment constr
_refine_ls_matrix_type full
_refine_ls_number_parameters 115
_refine_ls_number_reflns 1571
_refine_ls_number_restraints 0
_refine_ls_restrained_S_all 1.053
_refine_ls_R_factor_all 0.0318
_refine_ls_R_factor_gt 0.0277
_refine_ls_shift/su_max 0.001
_refine_ls_shift/su_mean 0.000
_refine_ls_structure_factor_coef Fsqd
_refine_ls_weighting_details 'w = 1/[\s^2^(Fo^2^)+(0.0354P)^2^] where P=(Fo^2^+2Fc^2^)/3'
_refine_ls_weighting_scheme calc
_refine_ls_wR_factor_gt 0.0638
_refine_ls_wR_factor_ref 0.0665
_reflns_number_gt 1446
_reflns_number_total 1571
_reflns_threshold_expression I>2\s(I)
_cod_data_source_file yp3071sup1.cf
_cod_data_source_block I
_cod_depositor_comments 'Adding full bibliography for 2019582.cif.'
_cod_original_cell_volume 1740.5(7)
_cod_database_code 2019582
_cod_database_fobs_code 2019582
_shelx_space_group_comment
;
The symmetry employed for this shelxl refinement is uniquely defined
by the following loop, which should always be used as a source of
symmetry information in preference to the above space-group names.
They are only intended as comments.
;
_shelx_estimated_absorpt_t_min 0.171
_shelx_estimated_absorpt_t_max 0.323
_shelxl_version_number 20.13

loop_
_space_group_symop_operation_xyz
'x, y, z'
'-x, y, -z+1/2'
'x+1/2, y+1/2, z'
'-x+1/2, y+1/2, -z+1/2'
'-x, -y, -z'
'x, -y, z-1/2'
'-x+1/2, -y+1/2, -z'
'x+1/2, -y+1/2, z-1/2'

loop_
_atom_site_type_symbol
_atom_site_label
_atom_site_fract_x
_atom_site_fract_y
_atom_site_fract_z
_atom_site_U_iso_or_equiv
_atom_site_adp_type
_atom_site_calc_flag
_atom_site_occupancy
Pb Pb1 0.5000 0.55017(2) 0.7500 0.03200(7) Uani d 1
C C1 0.41692(19) 0.3406(4) 0.5626(5) 0.0354(10) Uani d 1
C C2 0.3883(2) 0.2213(4) 0.4781(5) 0.0344(10) Uani d 1
C C3 0.4313(2) 0.1452(4) 0.4251(6) 0.0474(12) Uani d 1
H H3 0.4765 0.1692 0.4403 0.057 Uiso calc 1
C C4 0.4066(3) 0.0331(5) 0.3492(8) 0.0593(16) Uani d 1
H H4 0.4356 -0.0178 0.3137 0.071 Uiso calc 1
C C5 0.3402(3) -0.0031(5) 0.3261(7) 0.0560(15) Uani d 1
H H5 0.3246 -0.0792 0.2775 0.067 Uiso calc 1
C C6 0.2959(3) 0.0728(4) 0.3746(7) 0.0486(14) Uani d 1
H H6 0.2504 0.0488 0.3565 0.058 Uiso calc 1
C C7 0.3200(2) 0.1851(4) 0.4502(5) 0.0357(11) Uani d 1
C C8 0.6640(3) 0.6853(7) 0.9810(8) 0.078(2) Uani d 1
H H8A 0.6808 0.6038 1.0151 0.094 Uiso calc 1
H H8B 0.6931 0.7436 1.0601 0.094 Uiso calc 1
H H8C 0.6647 0.7014 0.8677 0.094 Uiso calc 1
N N1 0.27692(17) 0.2721(3) 0.4925(5) 0.0407(9) Uani d 1
O O1 0.44550(17) 0.4094(3) 0.4864(4) 0.0481(8) Uani d 1
O O2 0.41432(17) 0.3673(3) 0.7057(4) 0.0549(9) Uani d 1
O O3 0.59552(17) 0.6959(4) 0.9811(5) 0.0610(11) Uani d 1
H H3A 0.6047 0.6754 1.0856 0.073 Uiso d 1

loop_
_atom_site_aniso_label
_atom_site_aniso_U_11
_atom_site_aniso_U_22
_atom_site_aniso_U_33
_atom_site_aniso_U_12
_atom_site_aniso_U_13
_atom_site_aniso_U_23
Pb1 0.02566(10) 0.03958(12) 0.03090(11) 0.000 0.00982(8) 0.000
C1 0.0239(18) 0.045(2) 0.037(2) -0.0059(17) 0.0093(15) 0.0007(19)
C2 0.0322(19) 0.042(2) 0.0292(19) -0.0040(17) 0.0107(16) 0.0029(18)
C3 0.037(2) 0.051(3) 0.056(3) 0.007(2) 0.0178(19) 0.003(2)
C4 0.067(3) 0.055(3) 0.061(3) 0.005(2) 0.029(3) -0.005(2)
C5 0.069(3) 0.041(2) 0.057(3) -0.008(3) 0.020(3) -0.008(3)
C6 0.044(3) 0.049(3) 0.049(3) -0.014(2) 0.012(2) -0.003(2)
C7 0.031(2) 0.041(2) 0.033(2) -0.0041(17) 0.0074(17) 0.0051(18)
C8 0.051(3) 0.114(5) 0.063(3) -0.009(3) 0.012(3) 0.004(4)
N1 0.0290(15) 0.045(2) 0.0476(19) -0.0076(14) 0.0122(15) -0.0003(17)
O1 0.0532(18) 0.0523(16) 0.0464(17) -0.0205(15) 0.0267(14) -0.0068(16)
O2 0.0608(19) 0.069(2) 0.0392(16) -0.0251(16) 0.0229(14) -0.0137(16)
O3 0.0488(19) 0.085(3) 0.0480(18) -0.0177(17) 0.0145(15) 0.0050(18)

loop_
_atom_type_symbol
_atom_type_description
_atom_type_scat_dispersion_real
_atom_type_scat_dispersion_imag
_atom_type_scat_source
C C 0.0033 0.0016 'International Tables Vol C Tables 4.2.6.8 and 6.1.1.4'
H H 0.0000 0.0000 'International Tables Vol C Tables 4.2.6.8 and 6.1.1.4'
N N 0.0061 0.0033 'International Tables Vol C Tables 4.2.6.8 and 6.1.1.4'
O O 0.0106 0.0060 'International Tables Vol C Tables 4.2.6.8 and 6.1.1.4'
Pb Pb -3.3944 10.1111 'International Tables Vol C Tables 4.2.6.8 and 6.1.1.4'

loop_
_geom_angle_atom_site_label_1
_geom_angle_atom_site_label_2
_geom_angle_atom_site_label_3
_geom_angle_site_symmetry_1
_geom_angle_site_symmetry_3
_geom_angle
_geom_angle_publ_flag
O1 Pb1 O1 2_656 . 107.34(15) yes
O1 Pb1 O2 2_656 . 75.03(11) ?
O1 Pb1 O2 . . 49.45(11) yes
O1 Pb1 O2 2_656 2_656 49.45(11) ?
O1 Pb1 O2 . 2_656 75.03(11) yes
O2 Pb1 O2 . 2_656 79.88(16) yes
O1 Pb1 O1 2_656 6_566 68.82(12) ?
O1 Pb1 O1 . 6_566 124.21(13) yes
O2 Pb1 O1 . 6_566 78.05(11) yes
O2 Pb1 O1 2_656 6_566 117.84(10) ?
O1 Pb1 O1 2_656 5_666 124.21(13) ?
O1 Pb1 O1 . 5_666 68.82(12) yes
O2 Pb1 O1 . 5_666 117.84(10) yes
O2 Pb1 O1 2_656 5_666 78.05(11) ?
O1 Pb1 O1 6_566 5_666 160.48(15) yes
O1 Pb1 O3 2_656 . 75.71(11) ?
O1 Pb1 O3 . . 159.27(12) yes
O2 Pb1 O3 . . 146.44(11) yes
O2 Pb1 O3 2_656 . 93.31(11) ?
O1 Pb1 O3 6_566 . 76.32(11) yes
O1 Pb1 O3 5_666 . 92.26(10) yes
O1 Pb1 O3 2_656 2_656 159.27(12) ?
O1 Pb1 O3 . 2_656 75.71(11) yes
O2 Pb1 O3 . 2_656 93.31(11) yes
O2 Pb1 O3 2_656 2_656 146.44(11) ?
O1 Pb1 O3 6_566 2_656 92.26(10) ?
O1 Pb1 O3 5_666 2_656 76.32(11) ?
O3 Pb1 O3 . 2_656 108.94(16) yes
O2 C1 O1 . . 121.5(4) ?
O2 C1 C2 . . 120.9(4) ?
O1 C1 C2 . . 117.5(4) ?
C3 C2 C7 . . 119.2(4) ?
C3 C2 C1 . . 118.5(4) ?
C7 C2 C1 . . 122.3(4) ?
C2 C3 C4 . . 119.8(5) ?
C2 C3 H3 . . 120.1 ?
C4 C3 H3 . . 120.1 ?
C5 C4 C3 . . 120.6(6) ?
C5 C4 H4 . . 119.7 ?
C3 C4 H4 . . 119.7 ?
C4 C5 C6 . . 120.5(5) ?
C4 C5 H5 . . 119.7 ?
C6 C5 H5 . . 119.7 ?
C5 C6 C7 . . 119.3(5) ?
C5 C6 H6 . . 120.4 ?
C7 C6 H6 . . 120.4 ?
C6 C7 C2 . . 120.5(4) ?
C6 C7 N1 . . 123.0(4) ?
C2 C7 N1 . . 116.4(4) ?
O3 C8 H8A . . 109.5 ?
O3 C8 H8B . . 109.5 ?
H8A C8 H8B . . 109.5 ?
O3 C8 H8C . . 109.5 ?
H8A C8 H8C . . 109.5 ?
H8B C8 H8C . . 109.5 ?
N1 N1 C7 7_556 . 114.4(5) ?
C1 O1 Pb1 . . 94.1(3) ?
C1 O1 Pb1 . 5_666 151.5(3) ?
Pb1 O1 Pb1 . 5_666 111.18(12) ?
C1 O2 Pb1 . . 93.9(3) ?
C8 O3 Pb1 . . 115.4(4) ?
C8 O3 H3A . . 96.0 ?
Pb1 O3 H3A . . 114.7 ?

loop_
_geom_bond_atom_site_label_1
_geom_bond_atom_site_label_2
_geom_bond_site_symmetry_2
_geom_bond_distance
_geom_bond_publ_flag
Pb1 O1 2_656 2.590(3) ?
Pb1 O1 . 2.590(3) yes
Pb1 O2 . 2.599(3) yes
Pb1 O2 2_656 2.599(3) ?
Pb1 O1 6_566 2.601(4) yes
Pb1 O1 5_666 2.601(4) ?
Pb1 O3 . 2.733(3) yes
Pb1 O3 2_656 2.733(3) ?
C1 O2 . 1.239(5) ?
C1 O1 . 1.248(6) ?
C1 C2 . 1.498(6) ?
C2 C3 . 1.386(7) ?
C2 C7 . 1.396(6) ?
C3 C4 . 1.388(7) ?
C3 H3 . 0.9300 ?
C4 C5 . 1.368(9) ?
C4 H4 . 0.9300 ?
C5 C6 . 1.386(9) ?
C5 H5 . 0.9300 ?
C6 C7 . 1.387(6) ?
C6 H6 . 0.9300 ?
C7 N1 . 1.418(6) ?
C8 O3 . 1.409(7) ?
C8 H8A . 0.9600 ?
C8 H8B . 0.9600 ?
C8 H8C . 0.9600 ?
N1 N1 7_556 1.249(7) ?
O1 Pb1 5_666 2.601(4) ?
O3 H3A . 0.8500 ?

loop_
_geom_hbond_atom_site_label_D
_geom_hbond_atom_site_label_H
_geom_hbond_atom_site_label_A
_geom_hbond_site_symmetry_A
_geom_hbond_distance_DH
_geom_hbond_distance_HA
_geom_hbond_distance_DA
_geom_hbond_angle_DHA
O3 H3A O2 5_667 0.85 1.95 2.756(5) 157.2

loop_
_geom_torsion_atom_site_label_1
_geom_torsion_atom_site_label_2
_geom_torsion_atom_site_label_3
_geom_torsion_atom_site_label_4
_geom_torsion_site_symmetry_4
_geom_torsion
O2 C1 C2 C3 . -125.5(5)
O1 C1 C2 C3 . 52.0(5)
O2 C1 C2 C7 . 54.9(6)
O1 C1 C2 C7 . -127.6(5)
C7 C2 C3 C4 . -1.6(7)
C1 C2 C3 C4 . 178.8(4)
C2 C3 C4 C5 . 0.0(8)
C3 C4 C5 C6 . 1.5(9)
C4 C5 C6 C7 . -1.4(8)
C5 C6 C7 C2 . -0.3(7)
C5 C6 C7 N1 . 175.4(5)
C3 C2 C7 C6 . 1.7(6)
C1 C2 C7 C6 . -178.7(4)
C3 C2 C7 N1 . -174.2(4)
C1 C2 C7 N1 . 5.4(6)
C6 C7 N1 N1 7_556 21.3(7)
C2 C7 N1 N1 7_556 -162.9(5)
O2 C1 O1 Pb1 . 10.3(4)
C2 C1 O1 Pb1 . -167.2(3)
O2 C1 O1 Pb1 5_666 163.5(4)
C2 C1 O1 Pb1 5_666 -14.0(8)
O1 C1 O2 Pb1 . -10.2(4)
C2 C1 O2 Pb1 . 167.2(3)
